data_2232996
loop_
_publ_author_name
'Zhang, Shuo'
'Fischer, Andreas'

_publ_section_title
;
 A monoclinic polymorph of theophylline
;
_journal_coeditor_code WN2455
_journal_issue 12
_journal_name_full 'Acta Crystallographica Section E'
_journal_page_first o3357
_journal_paper_doi 10.1107/S1600536811047532
_journal_volume 67
_journal_year 2011
_chemical_formula_iupac 'C7 H8 N4 O2'
_chemical_formula_moiety 'C7 H8 N4 O2'
_chemical_formula_sum 'C7 H8 N4 O2'
_chemical_formula_weight 180.167
_chemical_name_common theophylline
_chemical_name_systematic
;
1,3-dimethyl-7<i>H</i>-purine-2,6-dione
;
_space_group_IT_number 14
_symmetry_cell_setting monoclinic
_symmetry_space_group_name_Hall '-P 2ybc'
_symmetry_space_group_name_H-M 'P 1 21/c 1'
_atom_sites_solution_primary direct
_atom_sites_solution_secondary difmap
_cell_angle_alpha 90.00
_cell_angle_beta 104.214(5)
_cell_angle_gamma 90.00
_cell_formula_units_Z 8
_cell_length_a 7.8935(6)
_cell_length_b 12.9087(7)
_cell_length_c 15.9055(8)
_cell_measurement_reflns_used 82
_cell_measurement_temperature 299
_cell_measurement_theta_max 20.8
_cell_measurement_theta_min 4.2
_cell_volume 1571.07(17)
_computing_cell_refinement 'DIRAX (Duisenberg, 1992)'
_computing_data_collection 'COLLECT (Nonius, 1998)'
_computing_data_reduction 'EVALCCD (Duisenberg <i>et al.</i>, 2003)'
_computing_molecular_graphics 'DIAMOND (Brandenburg, 2007)'
_computing_publication_material 'publCIF (Westrip, 2010)'
_computing_structure_refinement 'SHELXL97 (Sheldrick, 2008)'
_computing_structure_solution 'SHELXS97 (Sheldrick, 2008)'
_diffrn_ambient_temperature 299
_diffrn_measured_fraction_theta_full 0.994
_diffrn_measured_fraction_theta_max 0.994
_diffrn_measurement_device 'Bruker--Nonius KappaCCD'
_diffrn_measurement_method \w
_diffrn_radiation_source 'fine-focus sealed tube'
_diffrn_radiation_type MoK\a
_diffrn_reflns_av_R_equivalents 0.058
_diffrn_reflns_av_sigmaI/netI 0.037
_diffrn_reflns_limit_h_max 8
_diffrn_reflns_limit_h_min -9
_diffrn_reflns_limit_k_max 15
_diffrn_reflns_limit_k_min -15
_diffrn_reflns_limit_l_max 19
_diffrn_reflns_limit_l_min -19
_diffrn_reflns_number 19027
_diffrn_reflns_theta_full 26.00
_diffrn_reflns_theta_max 26.00
_diffrn_reflns_theta_min 4.54
_exptl_absorpt_coefficient_mu 0.117
_exptl_absorpt_correction_T_max 0.995
_exptl_absorpt_correction_T_min 0.863
_exptl_absorpt_correction_type multi-scan
_exptl_absorpt_process_details
;
(SADABS; Sheldrick, 2003)
;
_exptl_crystal_colour Colourless
_exptl_crystal_density_diffrn 1.523
_exptl_crystal_density_method 'not measured'
_exptl_crystal_description Plate
_exptl_crystal_F_000 752
_exptl_crystal_size_max 0.35
_exptl_crystal_size_mid 0.29
_exptl_crystal_size_min 0.04
_refine_diff_density_max 0.222
_refine_diff_density_min -0.244
_refine_ls_extinction_method none
_refine_ls_goodness_of_fit_ref 1.05
_refine_ls_hydrogen_treatment constr
_refine_ls_matrix_type full
_refine_ls_number_parameters 239
_refine_ls_number_reflns 3074
_refine_ls_number_restraints 0
_refine_ls_restrained_S_all 1.05
_refine_ls_R_factor_all 0.090
_refine_ls_R_factor_gt 0.048
_refine_ls_shift/su_max_lt 0.001
_refine_ls_shift/su_mean 0.000
_refine_ls_structure_factor_coef Fsqd
_refine_ls_weighting_details 'calc w=1/[\s^2^(Fo^2^)+(0.0593P)^2^+0.4941P] where P=(Fo^2^+2Fc^2^)/3'
_refine_ls_weighting_scheme calc
_refine_ls_wR_factor_gt 0.110
_refine_ls_wR_factor_ref 0.129
_reflns_number_gt 1972
_reflns_number_total 3074
_reflns_threshold_expression I>2\s(I)
_cod_data_source_file wn2455.cif
_cod_data_source_block I
_cod_original_sg_symbol_H-M 'P 21/c'
_cod_database_code 2232996
_cod_database_fobs_code 2232996

loop_
_symmetry_equiv_pos_as_xyz
'x, y, z'
'-x, y+1/2, -z+1/2'
'-x, -y, -z'
'x, -y-1/2, z-1/2'

loop_
_atom_site_type_symbol
_atom_site_label
_atom_site_fract_x
_atom_site_fract_y
_atom_site_fract_z
_atom_site_U_iso_or_equiv
_atom_site_adp_type
_atom_site_calc_flag
_atom_site_refinement_flags
_atom_site_occupancy
_atom_site_symmetry_multiplicity
C C1 0.3056(3) 0.02115(17) 0.09461(14) 0.0352(5) Uani d . 1 1
C C2 0.4877(3) 0.17786(17) 0.09060(14) 0.0342(5) Uani d . 1 1
C C3 0.3328(3) 0.09963(17) -0.04057(13) 0.0316(5) Uani d . 1 1
C C4 0.2672(3) 0.02566(17) 0.00340(14) 0.0336(5) Uani d . 1 1
C C5 0.1763(3) 0.0045(2) -0.13534(15) 0.0435(6) Uani d . 1 1
C C6 0.4624(4) 0.1056(2) 0.22819(15) 0.0554(7) Uani d . 1 1
C C7 0.5185(3) 0.2516(2) -0.04623(16) 0.0489(6) Uani d . 1 1
C C8 0.0635(3) 0.28631(17) 1.02459(14) 0.0337(5) Uani d . 1 1
C C9 0.2209(3) 0.45280(17) 1.02194(14) 0.0351(5) Uani d . 1 1
C C10 0.0752(3) 0.37253(17) 0.89022(13) 0.0324(5) Uani d . 1 1
C C11 0.0220(3) 0.29279(16) 0.93328(13) 0.0314(5) Uani d . 1 1
C C12 -0.0732(3) 0.27496(19) 0.79473(14) 0.0425(6) Uani d . 1 1
C C13 0.2196(3) 0.3724(2) 1.15919(14) 0.0475(6) Uani d . 1 1
C C14 0.2368(3) 0.53625(19) 0.88634(16) 0.0471(6) Uani d . 1 1
N N1 0.4160(2) 0.10126(14) 0.13328(11) 0.0361(5) Uani d . 1 1
N N2 0.4434(2) 0.17564(14) 0.00173(11) 0.0346(4) Uani d . 1 1
N N3 0.2779(3) 0.08774(15) -0.12768(12) 0.0418(5) Uani d . 1 1
N N4 0.1653(2) -0.03563(15) -0.05995(12) 0.0391(5) Uani d . 1 1
N N5 0.1646(2) 0.36962(14) 1.06438(11) 0.0345(4) Uani d . 1 1
N N6 0.1742(2) 0.45278(14) 0.93298(12) 0.0366(5) Uani d . 1 1
N N7 0.0172(3) 0.36232(15) 0.80311(12) 0.0433(5) Uani d . 1 1
N N8 -0.0753(2) 0.23019(15) 0.86970(11) 0.0366(5) Uani d . 1 1
O O1 0.2529(2) -0.04282(13) 0.13937(10) 0.0497(5) Uani d . 1 1
O O2 0.5851(2) 0.24386(13) 0.13070(10) 0.0484(4) Uani d . 1 1
O O3 0.0208(2) 0.21730(13) 1.06858(10) 0.0496(5) Uani d . 1 1
O O4 0.3076(2) 0.52232(13) 1.06289(11) 0.0514(5) Uani d . 1 1
H H5 0.1181 -0.0232 -0.1886 0.052 Uiso calc R 1 1
H H6A 0.5544 0.1552 0.2475 0.083 Uiso calc R 1 1
H H6B 0.5013 0.0386 0.2512 0.083 Uiso calc R 1 1
H H6C 0.3619 0.1259 0.2481 0.083 Uiso calc R 1 1
H H7A 0.4913 0.3201 -0.0300 0.073 Uiso calc R 1 1
H H7B 0.4707 0.2419 -0.1073 0.073 Uiso calc R 1 1
H H7C 0.6430 0.2429 -0.0330 0.073 Uiso calc R 1 1
H H12 -0.1301 0.2474 0.7412 0.051 Uiso calc R 1 1
H H13A 0.3448 0.3691 1.1774 0.071 Uiso calc R 1 1
H H13B 0.1704 0.3143 1.1825 0.071 Uiso calc R 1 1
H H13C 0.1797 0.4355 1.1798 0.071 Uiso calc R 1 1
H H14A 0.2042 0.6019 0.9061 0.071 Uiso calc R 1 1
H H14B 0.1856 0.5293 0.8253 0.071 Uiso calc R 1 1
H H14C 0.3617 0.5324 0.8970 0.071 Uiso calc R 1 1
H H4 0.1062 -0.0893 -0.0523 0.047 Uiso calc R 1 1
H H8 -0.1272 0.1735 0.8769 0.044 Uiso calc R 1 1

loop_
_atom_site_aniso_label
_atom_site_aniso_U_11
_atom_site_aniso_U_22
_atom_site_aniso_U_33
_atom_site_aniso_U_12
_atom_site_aniso_U_13
_atom_site_aniso_U_23
C1 0.0348(11) 0.0294(13) 0.0408(12) -0.0032(10) 0.0079(10) 0.0011(10)
C2 0.0323(12) 0.0308(12) 0.0378(12) -0.0009(10) 0.0052(9) -0.0005(10)
C3 0.0316(11) 0.0286(12) 0.0336(11) 0.0031(9) 0.0061(9) -0.0018(9)
C4 0.0315(11) 0.0301(13) 0.0378(12) -0.0008(9) 0.0059(9) -0.0033(10)
C5 0.0490(14) 0.0433(15) 0.0358(13) -0.0034(12) 0.0054(10) -0.0076(11)
C6 0.0696(18) 0.0563(18) 0.0351(13) -0.0173(14) 0.0034(12) 0.0011(12)
C7 0.0568(15) 0.0423(15) 0.0501(14) -0.0130(12) 0.0182(12) 0.0037(12)
C8 0.0329(11) 0.0294(12) 0.0391(12) -0.0022(9) 0.0093(9) -0.0004(10)
C9 0.0343(11) 0.0301(13) 0.0412(13) -0.0035(10) 0.0098(10) -0.0047(10)
C10 0.0298(11) 0.0312(12) 0.0347(11) 0.0018(9) 0.0049(9) 0.0014(10)
C11 0.0309(11) 0.0268(12) 0.0348(12) -0.0019(9) 0.0046(9) -0.0016(9)
C12 0.0443(13) 0.0419(15) 0.0354(13) -0.0028(11) -0.0018(10) -0.0015(11)
C13 0.0569(15) 0.0482(16) 0.0349(12) -0.0065(13) 0.0063(11) -0.0055(11)
C14 0.0518(15) 0.0378(15) 0.0526(15) -0.0097(11) 0.0147(12) 0.0067(11)
N1 0.0400(10) 0.0336(11) 0.0318(10) -0.0063(8) 0.0030(8) -0.0002(8)
N2 0.0377(10) 0.0297(10) 0.0356(10) -0.0049(8) 0.0074(8) 0.0007(8)
N3 0.0493(11) 0.0394(12) 0.0359(10) -0.0039(9) 0.0088(9) -0.0042(9)
N4 0.0390(10) 0.0334(11) 0.0428(11) -0.0084(8) 0.0060(9) -0.0048(9)
N5 0.0386(10) 0.0321(11) 0.0321(9) -0.0047(8) 0.0073(8) -0.0038(8)
N6 0.0413(11) 0.0280(10) 0.0404(11) -0.0055(8) 0.0096(8) 0.0020(8)
N7 0.0495(12) 0.0381(12) 0.0377(11) -0.0044(10) 0.0021(9) 0.0034(9)
N8 0.0385(10) 0.0301(11) 0.0384(10) -0.0073(8) 0.0040(8) -0.0013(8)
O1 0.0596(11) 0.0450(11) 0.0429(10) -0.0183(8) 0.0099(8) 0.0047(8)
O2 0.0516(10) 0.0408(10) 0.0483(10) -0.0171(8) 0.0034(8) -0.0057(8)
O3 0.0661(11) 0.0410(10) 0.0410(9) -0.0177(9) 0.0116(8) 0.0023(8)
O4 0.0599(11) 0.0405(10) 0.0518(10) -0.0173(9) 0.0098(8) -0.0104(8)

loop_
_atom_type_symbol
_atom_type_description
_atom_type_scat_dispersion_real
_atom_type_scat_dispersion_imag
_atom_type_scat_source
C C 0.0033 0.0016 'International Tables Vol C Tables 4.2.6.8 and 6.1.1.4'
H H 0.0000 0.0000 'International Tables Vol C Tables 4.2.6.8 and 6.1.1.4'
N N 0.0061 0.0033 'International Tables Vol C Tables 4.2.6.8 and 6.1.1.4'
O O 0.0106 0.0060 'International Tables Vol C Tables 4.2.6.8 and 6.1.1.4'

loop_
_diffrn_radiation_wavelength
0.71073

loop_
_geom_angle_atom_site_label_1
_geom_angle_atom_site_label_2
_geom_angle_atom_site_label_3
_geom_angle
O1 C1 N1 120.46(19)
O1 C1 C4 127.4(2)
N1 C1 C4 112.14(19)
O2 C2 N2 121.5(2)
O2 C2 N1 121.4(2)
N2 C2 N1 117.11(19)
N3 C3 C4 112.32(19)
N3 C3 N2 125.9(2)
C4 C3 N2 121.75(19)
C3 C4 N4 104.81(18)
C3 C4 C1 123.1(2)
N4 C4 C1 132.1(2)
N4 C5 N3 113.8(2)
O3 C8 N5 120.43(19)
O3 C8 C11 127.0(2)
N5 C8 C11 112.55(19)
O4 C9 N6 121.7(2)
O4 C9 N5 120.8(2)
N6 C9 N5 117.47(19)
N7 C10 C11 111.92(19)
N7 C10 N6 126.0(2)
C11 C10 N6 122.04(19)
C10 C11 N8 105.13(18)
C10 C11 C8 122.8(2)
N8 C11 C8 132.1(2)
N7 C12 N8 113.9(2)
C1 N1 C2 126.52(17)
C1 N1 C6 117.04(18)
C2 N1 C6 116.44(18)
C2 N2 C3 119.36(18)
C2 N2 C7 119.55(19)
C3 N2 C7 121.06(18)
C5 N3 C3 102.70(19)
C5 N4 C4 106.34(19)
C8 N5 C9 125.98(18)
C8 N5 C13 118.55(18)
C9 N5 C13 115.47(18)
C9 N6 C10 119.16(18)
C9 N6 C14 118.99(19)
C10 N6 C14 121.81(19)
C12 N7 C10 102.95(19)
C12 N8 C11 106.07(19)
N4 C5 H5 123.1
N3 C5 H5 123.1
N1 C6 H6A 109.5
N1 C6 H6B 109.5
H6A C6 H6B 109.5
N1 C6 H6C 109.5
H6A C6 H6C 109.5
H6B C6 H6C 109.5
N2 C7 H7A 109.5
N2 C7 H7B 109.5
H7A C7 H7B 109.5
N2 C7 H7C 109.5
H7A C7 H7C 109.5
H7B C7 H7C 109.5
N7 C12 H12 123.0
N8 C12 H12 123.0
N5 C13 H13A 109.5
N5 C13 H13B 109.5
H13A C13 H13B 109.5
N5 C13 H13C 109.5
H13A C13 H13C 109.5
H13B C13 H13C 109.5
N6 C14 H14A 109.5
N6 C14 H14B 109.5
H14A C14 H14B 109.5
N6 C14 H14C 109.5
H14A C14 H14C 109.5
H14B C14 H14C 109.5
C5 N4 H4 126.8
C4 N4 H4 126.8
C12 N8 H8 127.0
C11 N8 H8 127.0

loop_
_geom_bond_atom_site_label_1
_geom_bond_atom_site_label_2
_geom_bond_distance
C1 O1 1.228(3)
C1 N1 1.394(3)
C1 C4 1.409(3)
C2 O2 1.218(3)
C2 N2 1.370(3)
C2 N1 1.396(3)
C3 N3 1.355(3)
C3 C4 1.359(3)
C3 N2 1.374(3)
C4 N4 1.375(3)
C5 N4 1.328(3)
C5 N3 1.329(3)
C6 N1 1.465(3)
C7 N2 1.455(3)
C8 O3 1.230(3)
C8 N5 1.395(3)
C8 C11 1.411(3)
C9 O4 1.216(3)
C9 N6 1.372(3)
C9 N5 1.398(3)
C10 N7 1.355(3)
C10 C11 1.359(3)
C10 N6 1.373(3)
C11 N8 1.373(3)
C12 N7 1.324(3)
C12 N8 1.329(3)
C13 N5 1.464(3)
C14 N6 1.461(3)
C5 H5 0.9300
C6 H6A 0.9600
C6 H6B 0.9600
C6 H6C 0.9600
C7 H7A 0.9600
C7 H7B 0.9600
C7 H7C 0.9600
C12 H12 0.9300
C13 H13A 0.9600
C13 H13B 0.9600
C13 H13C 0.9600
C14 H14A 0.9600
C14 H14B 0.9600
C14 H14C 0.9600
N4 H4 0.8600
N8 H8 0.8600

loop_
_geom_hbond_atom_site_label_D
_geom_hbond_atom_site_label_H
_geom_hbond_atom_site_label_A
_geom_hbond_site_symmetry_A
_geom_hbond_distance_DH
_geom_hbond_distance_HA
_geom_hbond_distance_DA
_geom_hbond_angle_DHA
_geom_hbond_publ_flag
N4 H4 O3 3_556 0.86 1.92 2.753(2) 163 y
N8 H8 O1 3_556 0.86 1.94 2.782(2) 165 y

loop_
_cod_related_entry_id
_cod_related_entry_database
_cod_related_entry_code
1 ChemSpider 2068
